data_2229650
loop_
_publ_author_name
'Hong, Bing'
'Ma, Yudao'
'Duan, Wenzeng'
'He, Fuyan'
'Zhao, Lei'

_publ_section_title
;
 12,12'-[2,2'-Oxybis(ethane-2,1-diyl)bis(oxy)]bis[(<i>R</i>~p~)-4-bromo[2.2]paracyclophane]
;
_journal_coeditor_code FY2003
_journal_issue 4
_journal_name_full 'Acta Crystallographica Section E'
_journal_page_first o950
_journal_paper_doi 10.1107/S1600536811010051
_journal_volume 67
_journal_year 2011
_chemical_formula_iupac 'C36 H36 Br2 O3'
_chemical_formula_moiety 'C36 H36 Br2 O3'
_chemical_formula_sum 'C36 H36 Br2 O3'
_chemical_formula_weight 676.47
_chemical_name_systematic
;
12,12'-[2,2'-Oxybis(ethane-2,1-diyl)bis(oxy)]bis[(<i>R</i>~p~)-
4-bromo[2.2]paracyclophane]
;
_space_group_IT_number 19
_symmetry_cell_setting orthorhombic
_symmetry_space_group_name_Hall 'P 2ac 2ab'
_symmetry_space_group_name_H-M 'P 21 21 21'
_atom_sites_solution_hydrogens geom
_atom_sites_solution_primary direct
_atom_sites_solution_secondary difmap
_audit_creation_method SHELXL-97
_cell_angle_alpha 90.00
_cell_angle_beta 90.00
_cell_angle_gamma 90.00
_cell_formula_units_Z 4
_cell_length_a 8.850(4)
_cell_length_b 12.019(5)
_cell_length_c 28.242(12)
_cell_measurement_reflns_used 4449
_cell_measurement_temperature 273(2)
_cell_measurement_theta_max 23.31
_cell_measurement_theta_min 1.84
_cell_volume 3004(2)
_computing_cell_refinement 'SAINT (Bruker, 2007)'
_computing_data_collection 'APEX2 (Bruker, 2007)'
_computing_data_reduction 'SAINT (Bruker, 2007)'
_computing_molecular_graphics 'SHELXTL (Sheldrick, 2008)'
_computing_publication_material 'SHELXTL (Sheldrick, 2008)'
_computing_structure_refinement 'SHELXL97 (Sheldrick, 2008)'
_computing_structure_solution 'SHELXS97 (Sheldrick, 2008)'
_diffrn_ambient_temperature 273(2)
_diffrn_measured_fraction_theta_full 0.998
_diffrn_measured_fraction_theta_max 0.998
_diffrn_measurement_device_type 'Bruker APEXII CCD'
_diffrn_measurement_method '\f and \w'
_diffrn_radiation_monochromator graphite
_diffrn_radiation_source 'fine-focus sealed tube'
_diffrn_radiation_type MoK\a
_diffrn_radiation_wavelength 0.71073
_diffrn_reflns_av_R_equivalents 0.0295
_diffrn_reflns_av_sigmaI/netI 0.0505
_diffrn_reflns_limit_h_max 7
_diffrn_reflns_limit_h_min -9
_diffrn_reflns_limit_k_max 13
_diffrn_reflns_limit_k_min -13
_diffrn_reflns_limit_l_max 31
_diffrn_reflns_limit_l_min -29
_diffrn_reflns_number 12887
_diffrn_reflns_theta_full 23.31
_diffrn_reflns_theta_max 23.31
_diffrn_reflns_theta_min 1.84
_exptl_absorpt_coefficient_mu 2.734
_exptl_absorpt_correction_T_max 0.7716
_exptl_absorpt_correction_T_min 0.7176
_exptl_absorpt_correction_type multi-scan
_exptl_absorpt_process_details '(SADABS; Bruker, 2007)'
_exptl_crystal_colour colourless
_exptl_crystal_density_diffrn 1.496
_exptl_crystal_density_method 'not measured'
_exptl_crystal_description block
_exptl_crystal_F_000 1384
_exptl_crystal_size_max 0.13
_exptl_crystal_size_mid 0.12
_exptl_crystal_size_min 0.10
_refine_diff_density_max 0.391
_refine_diff_density_min -0.352
_refine_ls_abs_structure_details 'Flack (1983), 1839 Friedel pairs'
_refine_ls_abs_structure_Flack 0.008(8)
_refine_ls_extinction_method none
_refine_ls_goodness_of_fit_ref 1.018
_refine_ls_hydrogen_treatment constr
_refine_ls_matrix_type full
_refine_ls_number_parameters 370
_refine_ls_number_reflns 4331
_refine_ls_number_restraints 0
_refine_ls_restrained_S_all 1.018
_refine_ls_R_factor_all 0.0398
_refine_ls_R_factor_gt 0.0297
_refine_ls_shift/su_max 0.000
_refine_ls_shift/su_mean 0.000
_refine_ls_structure_factor_coef Fsqd
_refine_ls_weighting_details 'calc w=1/[\s^2^(Fo^2^)+(0.0252P)^2^] where P=(Fo^2^+2Fc^2^)/3'
_refine_ls_weighting_scheme calc
_refine_ls_wR_factor_gt 0.0649
_refine_ls_wR_factor_ref 0.0684
_reflns_number_gt 3692
_reflns_number_total 4331
_reflns_threshold_expression I>2sigma(I)
_cod_data_source_file fy2003.cif
_cod_data_source_block I
_cod_database_code 2229650
_cod_database_fobs_code 2229650

loop_
_symmetry_equiv_pos_as_xyz
'x, y, z'
'-x+1/2, -y, z+1/2'
'-x, y+1/2, -z+1/2'
'x+1/2, -y+1/2, -z'

loop_
_atom_site_type_symbol
_atom_site_label
_atom_site_fract_x
_atom_site_fract_y
_atom_site_fract_z
_atom_site_U_iso_or_equiv
_atom_site_adp_type
_atom_site_calc_flag
_atom_site_refinement_flags
_atom_site_occupancy
_atom_site_disorder_assembly
_atom_site_disorder_group
C C36 0.8319(4) 0.9667(3) 0.15546(12) 0.0480(10) Uani d . 1 . .
C C37 0.7036(5) 0.9418(3) 0.12979(13) 0.0504(9) Uani d . 1 . .
H H37 0.6686 0.8689 0.1285 0.060 Uiso calc R 1 . .
Br Br1 0.30618(5) 0.68396(4) 0.081628(14) 0.06634(15) Uani d . 1 . .
Br Br2 0.94686(6) 0.84669(4) 0.180636(15) 0.07790(17) Uani d . 1 . .
O O3 0.8123(3) 0.85002(19) 0.03021(8) 0.0485(6) Uani d . 1 . .
O O2 0.8426(3) 0.56317(18) 0.05928(8) 0.0462(6) Uani d . 1 . .
O O1 0.6407(3) 0.4291(2) 0.11810(8) 0.0476(6) Uani d . 1 . .
C C20 0.7812(4) 0.6565(3) 0.03631(12) 0.0462(9) Uani d . 1 . .
H H20A 0.6803 0.6718 0.0480 0.055 Uiso calc R 1 . .
H H20B 0.7758 0.6439 0.0024 0.055 Uiso calc R 1 . .
C C32 0.7909(5) 1.1572(3) 0.14345(13) 0.0608(11) Uani d . 1 . .
H H32 0.8128 1.2307 0.1511 0.073 Uiso calc R 1 . .
C C1 0.3373(4) 0.6550(3) 0.14721(12) 0.0445(9) Uani d . 1 . .
C C22 0.8814(4) 0.9506(3) 0.03838(12) 0.0409(9) Uani d . 1 . .
C C19 0.7751(4) 0.4601(3) 0.04702(14) 0.0482(9) Uani d . 1 . .
H H19A 0.8415 0.4003 0.0571 0.058 Uiso calc R 1 . .
H H19B 0.7664 0.4560 0.0128 0.058 Uiso calc R 1 . .
C C21 0.8846(4) 0.7518(3) 0.04703(13) 0.0446(9) Uani d . 1 . .
H H21A 0.9023 0.7570 0.0809 0.054 Uiso calc R 1 . .
H H21B 0.9810 0.7415 0.0313 0.054 Uiso calc R 1 . .
C C5 0.2497(5) 0.6113(3) 0.22280(14) 0.0529(10) Uani d . 1 . .
H H5 0.1702 0.6053 0.2442 0.064 Uiso calc R 1 . .
C C6 0.2185(4) 0.6201(3) 0.17485(13) 0.0431(9) Uani d . 1 . .
C C13 0.2424(4) 0.3949(3) 0.15319(14) 0.0470(10) Uani d . 1 . .
C C27 0.7969(5) 1.0433(3) 0.02457(12) 0.0493(10) Uani d . 1 . .
C C33 0.8887(4) 1.0734(3) 0.15801(12) 0.0520(10) Uani d . 1 . .
C C14 0.3689(4) 0.4055(3) 0.12492(13) 0.0437(9) Uani d . 1 . .
H H14 0.3573 0.4127 0.0923 0.052 Uiso calc R 1 . .
C C15 0.5121(4) 0.4056(2) 0.14417(12) 0.0377(8) Uani d . 1 . .
C C3 0.5171(4) 0.6198(3) 0.20919(14) 0.0495(10) Uani d . 1 . .
C C2 0.4856(4) 0.6531(3) 0.16317(13) 0.0474(9) Uani d . 1 . .
H H2 0.5637 0.6741 0.1431 0.057 Uiso calc R 1 . .
C C31 0.6617(5) 1.1336(3) 0.11786(15) 0.0604(11) Uani d . 1 . .
H H31 0.5979 1.1910 0.1086 0.072 Uiso calc R 1 . .
C C24 1.0629(4) 1.0686(3) 0.07684(14) 0.0545(10) Uani d . 1 . .
C C30 0.6268(4) 1.0250(3) 0.10591(14) 0.0523(10) Uani d . 1 . .
C C10 0.5332(4) 0.3950(3) 0.19276(13) 0.0463(9) Uani d . 1 . .
C C12 0.2648(5) 0.3616(3) 0.19911(15) 0.0576(11) Uani d . 1 . .
H H12 0.1831 0.3380 0.2172 0.069 Uiso calc R 1 . .
C C18 0.6230(4) 0.4419(3) 0.06822(12) 0.0457(9) Uani d . 1 . .
H H18A 0.5580 0.5049 0.0615 0.055 Uiso calc R 1 . .
H H18B 0.5770 0.3757 0.0548 0.055 Uiso calc R 1 . .
C C26 0.8660(5) 1.1451(3) 0.02910(14) 0.0617(11) Uani d . 1 . .
H H26 0.8225 1.2067 0.0146 0.074 Uiso calc R 1 . .
C C25 0.9965(5) 1.1587(3) 0.05427(15) 0.0631(12) Uani d . 1 . .
H H25 1.0411 1.2286 0.0563 0.076 Uiso calc R 1 . .
C C23 1.0121(4) 0.9619(3) 0.06396(13) 0.0447(9) Uani d . 1 . .
H H23 1.0669 0.8993 0.0728 0.054 Uiso calc R 1 . .
C C4 0.3970(5) 0.6113(3) 0.23964(14) 0.0573(11) Uani d . 1 . .
H H4 0.4145 0.6054 0.2720 0.069 Uiso calc R 1 . .
C C34 1.0530(5) 1.1017(4) 0.16609(16) 0.0777(13) Uani d . 1 . .
H H34A 1.0907 1.0575 0.1923 0.093 Uiso calc R 1 . .
H H34B 1.0607 1.1794 0.1750 0.093 Uiso calc R 1 . .
C C9 0.6714(5) 0.4413(3) 0.21679(14) 0.0637(11) Uani d . 1 . .
H H9A 0.7605 0.4190 0.1992 0.076 Uiso calc R 1 . .
H H9B 0.6792 0.4098 0.2483 0.076 Uiso calc R 1 . .
C C28 0.6283(5) 1.0321(3) 0.01627(15) 0.0649(12) Uani d . 1 . .
H H28A 0.6112 0.9766 -0.0081 0.078 Uiso calc R 1 . .
H H28B 0.5893 1.1024 0.0047 0.078 Uiso calc R 1 . .
C C17 0.0757(4) 0.5687(3) 0.15545(15) 0.0569(10) Uani d . 1 . .
H H17A 0.0389 0.6144 0.1296 0.068 Uiso calc R 1 . .
H H17B -0.0007 0.5688 0.1801 0.068 Uiso calc R 1 . .
C C35 1.1557(4) 1.0805(4) 0.12142(17) 0.0720(13) Uani d . 1 . .
H H35A 1.2257 1.1420 0.1178 0.086 Uiso calc R 1 . .
H H35B 1.2144 1.0132 0.1263 0.086 Uiso calc R 1 . .
C C8 0.6679(5) 0.5712(4) 0.22061(18) 0.0763(13) Uani d . 1 . .
H H8A 0.6958 0.5927 0.2525 0.092 Uiso calc R 1 . .
H H8B 0.7426 0.6021 0.1992 0.092 Uiso calc R 1 . .
C C11 0.4078(5) 0.3627(3) 0.21874(14) 0.0540(10) Uani d . 1 . .
H H11 0.4202 0.3413 0.2501 0.065 Uiso calc R 1 . .
C C29 0.5392(5) 0.9983(4) 0.06158(16) 0.0708(12) Uani d . 1 . .
H H29A 0.4434 1.0376 0.0622 0.085 Uiso calc R 1 . .
H H29B 0.5179 0.9192 0.0606 0.085 Uiso calc R 1 . .
C C16 0.0974(4) 0.4463(3) 0.13707(16) 0.0604(11) Uani d . 1 . .
H H16A 0.0138 0.4011 0.1481 0.073 Uiso calc R 1 . .
H H16B 0.0948 0.4465 0.1027 0.073 Uiso calc R 1 . .

loop_
_atom_site_aniso_label
_atom_site_aniso_U_11
_atom_site_aniso_U_22
_atom_site_aniso_U_33
_atom_site_aniso_U_12
_atom_site_aniso_U_13
_atom_site_aniso_U_23
C36 0.067(3) 0.041(2) 0.035(2) 0.0044(19) 0.0096(19) -0.0025(16)
C37 0.061(3) 0.045(2) 0.045(2) -0.008(2) 0.015(2) -0.0008(18)
Br1 0.0764(3) 0.0724(3) 0.0503(2) 0.0140(2) 0.0005(2) 0.0209(2)
Br2 0.1185(4) 0.0657(3) 0.0495(2) 0.0250(3) -0.0064(2) 0.0065(2)
O3 0.0626(15) 0.0360(14) 0.0469(14) 0.0062(13) -0.0120(12) -0.0028(11)
O2 0.0512(15) 0.0357(13) 0.0518(15) 0.0001(11) -0.0107(11) 0.0038(11)
O1 0.0444(15) 0.0576(16) 0.0408(15) 0.0075(12) -0.0015(11) 0.0014(12)
C20 0.050(2) 0.041(2) 0.047(2) 0.0013(18) -0.0043(17) 0.0023(17)
C32 0.093(3) 0.041(2) 0.048(2) 0.003(3) 0.020(2) -0.0084(19)
C1 0.057(3) 0.0297(19) 0.046(2) 0.0067(17) 0.0024(18) -0.0007(16)
C22 0.062(2) 0.032(2) 0.0288(19) -0.0007(17) 0.0063(17) -0.0032(15)
C19 0.051(2) 0.043(2) 0.051(2) 0.0000(17) 0.0003(18) -0.0058(17)
C21 0.055(2) 0.036(2) 0.043(2) 0.0076(17) -0.0055(18) -0.0001(16)
C5 0.064(3) 0.053(2) 0.042(2) 0.0063(18) 0.0116(19) -0.0043(18)
C6 0.041(2) 0.0379(19) 0.051(2) 0.0099(16) 0.0042(19) -0.0009(16)
C13 0.044(2) 0.037(2) 0.059(3) -0.0099(16) 0.0070(19) -0.0029(18)
C27 0.082(3) 0.032(2) 0.034(2) 0.007(2) 0.005(2) 0.0003(15)
C33 0.064(3) 0.055(3) 0.036(2) -0.002(2) 0.0006(18) -0.0110(17)
C14 0.053(2) 0.030(2) 0.048(2) -0.0042(16) -0.0032(19) -0.0041(16)
C15 0.043(2) 0.0244(18) 0.046(2) 0.0044(15) 0.0017(17) 0.0036(15)
C3 0.048(3) 0.043(2) 0.057(3) -0.0039(17) -0.011(2) -0.0122(17)
C2 0.046(2) 0.040(2) 0.056(2) -0.0076(17) 0.0028(18) -0.0023(18)
C31 0.073(3) 0.054(3) 0.054(3) 0.023(2) 0.012(2) -0.003(2)
C24 0.052(2) 0.051(2) 0.060(3) -0.0082(19) 0.018(2) -0.008(2)
C30 0.050(2) 0.051(3) 0.056(3) 0.0055(19) 0.0150(19) -0.005(2)
C10 0.054(2) 0.0371(19) 0.048(2) 0.0125(17) -0.004(2) 0.0043(16)
C12 0.064(3) 0.044(2) 0.065(3) -0.0105(19) 0.019(2) 0.003(2)
C18 0.046(2) 0.047(2) 0.044(2) -0.0029(17) -0.0041(17) -0.0017(17)
C26 0.101(4) 0.043(3) 0.041(2) 0.002(2) 0.011(2) 0.0051(19)
C25 0.090(3) 0.034(2) 0.066(3) -0.019(2) 0.031(2) -0.002(2)
C23 0.048(2) 0.040(2) 0.046(2) 0.0025(16) 0.0140(18) -0.0039(16)
C4 0.075(3) 0.056(3) 0.041(2) 0.005(2) -0.008(2) -0.0141(18)
C34 0.087(3) 0.076(3) 0.070(3) -0.012(3) -0.012(3) -0.023(2)
C9 0.067(3) 0.078(3) 0.046(2) 0.023(2) -0.015(2) 0.004(2)
C28 0.081(3) 0.052(3) 0.062(3) 0.019(2) -0.023(2) 0.001(2)
C17 0.039(2) 0.066(3) 0.066(3) 0.0039(19) 0.0009(19) 0.000(2)
C35 0.052(3) 0.072(3) 0.091(4) -0.011(2) -0.001(2) -0.023(3)
C8 0.055(3) 0.092(4) 0.082(3) -0.009(3) -0.028(2) -0.007(3)
C11 0.080(3) 0.036(2) 0.046(2) 0.007(2) 0.003(2) 0.0136(17)
C29 0.057(3) 0.075(3) 0.080(3) 0.015(2) -0.011(2) -0.010(2)
C16 0.043(2) 0.063(3) 0.075(3) -0.015(2) 0.000(2) -0.005(2)

loop_
_atom_type_symbol
_atom_type_description
_atom_type_scat_dispersion_real
_atom_type_scat_dispersion_imag
_atom_type_scat_source
C C 0.0033 0.0016 'International Tables Vol C Tables 4.2.6.8 and 6.1.1.4'
H H 0.0000 0.0000 'International Tables Vol C Tables 4.2.6.8 and 6.1.1.4'
O O 0.0106 0.0060 'International Tables Vol C Tables 4.2.6.8 and 6.1.1.4'
Br Br -0.2901 2.4595 'International Tables Vol C Tables 4.2.6.8 and 6.1.1.4'

loop_
_geom_angle_atom_site_label_1
_geom_angle_atom_site_label_2
_geom_angle_atom_site_label_3
_geom_angle_site_symmetry_1
_geom_angle_site_symmetry_3
_geom_angle
_geom_angle_publ_flag
C33 C36 C37 . . 121.9(3) ?
C33 C36 Br2 . . 119.4(3) ?
C37 C36 Br2 . . 118.2(3) ?
C36 C37 C30 . . 120.3(3) ?
C36 C37 H37 . . 119.9 ?
C30 C37 H37 . . 119.9 ?
C22 O3 C21 . . 118.3(3) ?
C20 O2 C19 . . 115.0(3) ?
C15 O1 C18 . . 117.2(3) ?
O2 C20 C21 . . 106.4(3) ?
O2 C20 H20A . . 110.5 ?
C21 C20 H20A . . 110.5 ?
O2 C20 H20B . . 110.5 ?
C21 C20 H20B . . 110.5 ?
H20A C20 H20B . . 108.6 ?
C31 C32 C33 . . 121.4(4) ?
C31 C32 H32 . . 119.3 ?
C33 C32 H32 . . 119.3 ?
C6 C1 C2 . . 122.2(3) ?
C6 C1 Br1 . . 119.8(3) ?
C2 C1 Br1 . . 117.1(3) ?
C23 C22 O3 . . 123.4(3) ?
C23 C22 C27 . . 121.3(3) ?
O3 C22 C27 . . 114.6(3) ?
O2 C19 C18 . . 114.2(3) ?
O2 C19 H19A . . 108.7 ?
C18 C19 H19A . . 108.7 ?
O2 C19 H19B . . 108.7 ?
C18 C19 H19B . . 108.7 ?
H19A C19 H19B . . 107.6 ?
O3 C21 C20 . . 107.0(3) ?
O3 C21 H21A . . 110.3 ?
C20 C21 H21A . . 110.3 ?
O3 C21 H21B . . 110.3 ?
C20 C21 H21B . . 110.3 ?
H21A C21 H21B . . 108.6 ?
C6 C5 C4 . . 121.5(4) ?
C6 C5 H5 . . 119.3 ?
C4 C5 H5 . . 119.3 ?
C1 C6 C5 . . 115.2(3) ?
C1 C6 C17 . . 124.0(3) ?
C5 C6 C17 . . 119.4(3) ?
C12 C13 C14 . . 117.2(4) ?
C12 C13 C16 . . 122.2(4) ?
C14 C13 C16 . . 118.8(3) ?
C26 C27 C22 . . 116.5(4) ?
C26 C27 C28 . . 122.1(4) ?
C22 C27 C28 . . 119.9(3) ?
C36 C33 C32 . . 115.5(4) ?
C36 C33 C34 . . 124.6(4) ?
C32 C33 C34 . . 118.8(4) ?
C15 C14 C13 . . 121.1(3) ?
C15 C14 H14 . . 119.4 ?
C13 C14 H14 . . 119.4 ?
C14 C15 O1 . . 123.1(3) ?
C14 C15 C10 . . 120.8(3) ?
O1 C15 C10 . . 115.6(3) ?
C4 C3 C2 . . 116.9(3) ?
C4 C3 C8 . . 121.9(4) ?
C2 C3 C8 . . 119.7(4) ?
C1 C2 C3 . . 120.0(3) ?
C1 C2 H2 . . 120.0 ?
C3 C2 H2 . . 120.0 ?
C32 C31 C30 . . 120.4(4) ?
C32 C31 H31 . . 119.8 ?
C30 C31 H31 . . 119.8 ?
C25 C24 C23 . . 117.2(4) ?
C25 C24 C35 . . 122.7(4) ?
C23 C24 C35 . . 118.4(4) ?
C31 C30 C37 . . 116.9(4) ?
C31 C30 C29 . . 121.2(4) ?
C37 C30 C29 . . 120.3(4) ?
C11 C10 C15 . . 116.1(3) ?
C11 C10 C9 . . 121.0(3) ?
C15 C10 C9 . . 121.3(3) ?
C13 C12 C11 . . 120.6(3) ?
C13 C12 H12 . . 119.7 ?
C11 C12 H12 . . 119.7 ?
O1 C18 C19 . . 108.3(3) ?
O1 C18 H18A . . 110.0 ?
C19 C18 H18A . . 110.0 ?
O1 C18 H18B . . 110.0 ?
C19 C18 H18B . . 110.0 ?
H18A C18 H18B . . 108.4 ?
C25 C26 C27 . . 122.1(4) ?
C25 C26 H26 . . 118.9 ?
C27 C26 H26 . . 118.9 ?
C26 C25 C24 . . 120.3(4) ?
C26 C25 H25 . . 119.9 ?
C24 C25 H25 . . 119.9 ?
C22 C23 C24 . . 119.8(4) ?
C22 C23 H23 . . 120.1 ?
C24 C23 H23 . . 120.1 ?
C3 C4 C5 . . 120.9(4) ?
C3 C4 H4 . . 119.6 ?
C5 C4 H4 . . 119.6 ?
C33 C34 C35 . . 113.5(3) ?
C33 C34 H34A . . 108.9 ?
C35 C34 H34A . . 108.9 ?
C33 C34 H34B . . 108.9 ?
C35 C34 H34B . . 108.9 ?
H34A C34 H34B . . 107.7 ?
C10 C9 C8 . . 112.5(3) ?
C10 C9 H9A . . 109.1 ?
C8 C9 H9A . . 109.1 ?
C10 C9 H9B . . 109.1 ?
C8 C9 H9B . . 109.1 ?
H9A C9 H9B . . 107.8 ?
C27 C28 C29 . . 113.2(3) ?
C27 C28 H28A . . 108.9 ?
C29 C28 H28A . . 108.9 ?
C27 C28 H28B . . 108.9 ?
C29 C28 H28B . . 108.9 ?
H28A C28 H28B . . 107.7 ?
C6 C17 C16 . . 113.6(3) ?
C6 C17 H17A . . 108.8 ?
C16 C17 H17A . . 108.8 ?
C6 C17 H17B . . 108.8 ?
C16 C17 H17B . . 108.8 ?
H17A C17 H17B . . 107.7 ?
C24 C35 C34 . . 111.6(3) ?
C24 C35 H35A . . 109.3 ?
C34 C35 H35A . . 109.3 ?
C24 C35 H35B . . 109.3 ?
C34 C35 H35B . . 109.3 ?
H35A C35 H35B . . 108.0 ?
C3 C8 C9 . . 113.2(3) ?
C3 C8 H8A . . 108.9 ?
C9 C8 H8A . . 108.9 ?
C3 C8 H8B . . 108.9 ?
C9 C8 H8B . . 108.9 ?
H8A C8 H8B . . 107.7 ?
C12 C11 C10 . . 121.6(4) ?
C12 C11 H11 . . 119.2 ?
C10 C11 H11 . . 119.2 ?
C30 C29 C28 . . 111.5(3) ?
C30 C29 H29A . . 109.3 ?
C28 C29 H29A . . 109.3 ?
C30 C29 H29B . . 109.3 ?
C28 C29 H29B . . 109.3 ?
H29A C29 H29B . . 108.0 ?
C13 C16 C17 . . 113.0(3) ?
C13 C16 H16A . . 109.0 ?
C17 C16 H16A . . 109.0 ?
C13 C16 H16B . . 109.0 ?
C17 C16 H16B . . 109.0 ?
H16A C16 H16B . . 107.8 ?

loop_
_geom_bond_atom_site_label_1
_geom_bond_atom_site_label_2
_geom_bond_site_symmetry_2
_geom_bond_distance
_geom_bond_publ_flag
C36 C33 . 1.380(5) ?
C36 C37 . 1.380(5) ?
C36 Br2 . 1.903(4) ?
C37 C30 . 1.384(5) ?
C37 H37 . 0.9300 ?
Br1 C1 . 1.905(3) ?
O3 C22 . 1.374(4) ?
O3 C21 . 1.424(4) ?
O2 C20 . 1.405(4) ?
O2 C19 . 1.418(4) ?
O1 C15 . 1.385(4) ?
O1 C18 . 1.426(4) ?
C20 C21 . 1.497(5) ?
C20 H20A . 0.9700 ?
C20 H20B . 0.9700 ?
C32 C31 . 1.382(6) ?
C32 C33 . 1.390(6) ?
C32 H32 . 0.9300 ?
C1 C6 . 1.375(5) ?
C1 C2 . 1.387(5) ?
C22 C23 . 1.370(5) ?
C22 C27 . 1.397(5) ?
C19 C18 . 1.490(5) ?
C19 H19A . 0.9700 ?
C19 H19B . 0.9700 ?
C21 H21A . 0.9700 ?
C21 H21B . 0.9700 ?
C5 C6 . 1.386(5) ?
C5 C4 . 1.387(5) ?
C5 H5 . 0.9300 ?
C6 C17 . 1.509(5) ?
C13 C12 . 1.372(5) ?
C13 C14 . 1.381(5) ?
C13 C16 . 1.495(5) ?
C27 C26 . 1.373(5) ?
C27 C28 . 1.517(6) ?
C33 C34 . 1.510(6) ?
C14 C15 . 1.379(5) ?
C14 H14 . 0.9300 ?
C15 C10 . 1.391(5) ?
C3 C4 . 1.372(5) ?
C3 C2 . 1.388(5) ?
C3 C8 . 1.492(5) ?
C2 H2 . 0.9300 ?
C31 C30 . 1.383(5) ?
C31 H31 . 0.9300 ?
C24 C25 . 1.387(6) ?
C24 C23 . 1.407(5) ?
C24 C35 . 1.510(6) ?
C30 C29 . 1.507(6) ?
C10 C11 . 1.386(5) ?
C10 C9 . 1.506(5) ?
C12 C11 . 1.381(6) ?
C12 H12 . 0.9300 ?
C18 H18A . 0.9700 ?
C18 H18B . 0.9700 ?
C26 C25 . 1.366(6) ?
C26 H26 . 0.9300 ?
C25 H25 . 0.9300 ?
C23 H23 . 0.9300 ?
C4 H4 . 0.9300 ?
C34 C35 . 1.576(6) ?
C34 H34A . 0.9700 ?
C34 H34B . 0.9700 ?
C9 C8 . 1.565(6) ?
C9 H9A . 0.9700 ?
C9 H9B . 0.9700 ?
C28 C29 . 1.557(6) ?
C28 H28A . 0.9700 ?
C28 H28B . 0.9700 ?
C17 C16 . 1.572(5) ?
C17 H17A . 0.9700 ?
C17 H17B . 0.9700 ?
C35 H35A . 0.9700 ?
C35 H35B . 0.9700 ?
C8 H8A . 0.9700 ?
C8 H8B . 0.9700 ?
C11 H11 . 0.9300 ?
C29 H29A . 0.9700 ?
C29 H29B . 0.9700 ?
C16 H16A . 0.9700 ?
C16 H16B . 0.9700 ?

loop_
_geom_hbond_atom_site_label_D
_geom_hbond_atom_site_label_H
_geom_hbond_atom_site_label_A
_geom_hbond_site_symmetry_A
_geom_hbond_distance_DH
_geom_hbond_distance_HA
_geom_hbond_distance_DA
_geom_hbond_angle_DHA
C17 H17A O2 1_455 0.97 2.71 3.412(5) 130

loop_
_cod_related_entry_id
_cod_related_entry_database
_cod_related_entry_code
1 ChemSpider 30656579
